data_2232452
loop_
_publ_author_name
'Wang, Xi-Cun'
'Tang, Xue-Hong'
'Da, Yu-Xia'
'Zhang, Zhang'
'Quan, Zheng-Jun'

_publ_section_title
;
 Ethyl
 6-methyl-3-(2-methylprop-1-enyl)-2-oxo-4-phenyl-1,2,3,4-tetrahydropyrimidine-5-carboxylate
;
_journal_coeditor_code RZ2648
_journal_issue 11
_journal_name_full 'Acta Crystallographica Section E'
_journal_page_first o2993
_journal_paper_doi 10.1107/S1600536811042243
_journal_volume 67
_journal_year 2011
_chemical_formula_iupac 'C18 H22 N2 O3'
_chemical_formula_moiety 'C18 H22 N2 O3'
_chemical_formula_sum 'C18 H22 N2 O3'
_chemical_formula_weight 314.38
_chemical_name_systematic
;
Ethyl 6-methyl-3-(2-methylprop-1-enyl)-2-oxo-4-phenyl-
1,2,3,4-tetrahydropyrimidine-5-carboxylate
;
_space_group_IT_number 14
_symmetry_cell_setting monoclinic
_symmetry_space_group_name_Hall '-P 2ybc'
_symmetry_space_group_name_H-M 'P 1 21/c 1'
_atom_sites_solution_hydrogens geom
_atom_sites_solution_primary direct
_atom_sites_solution_secondary difmap
_audit_creation_method SHELXL-97
_cell_angle_alpha 90.00
_cell_angle_beta 93.959(2)
_cell_angle_gamma 90.00
_cell_formula_units_Z 4
_cell_length_a 14.114(4)
_cell_length_b 8.298(2)
_cell_length_c 14.629(4)
_cell_measurement_reflns_used 4330
_cell_measurement_temperature 296(2)
_cell_measurement_theta_max 26.39
_cell_measurement_theta_min 2.79
_cell_volume 1709.2(8)
_computing_cell_refinement 'SAINT (Bruker, 2008)'
_computing_data_collection 'APEX2 (Bruker, 2008)'
_computing_data_reduction 'SAINT (Bruker, 2008)'
_computing_molecular_graphics 'SHELXTL (Sheldrick, 2008)'
_computing_publication_material 'SHELXTL (Sheldrick, 2008)'
_computing_structure_refinement 'SHELXL97 (Sheldrick, 2008)'
_computing_structure_solution 'SHELXS97 (Sheldrick, 2008)'
_diffrn_ambient_temperature 296(2)
_diffrn_measured_fraction_theta_full 1.000
_diffrn_measured_fraction_theta_max 1.000
_diffrn_measurement_device_type 'Bruker APEXII CCD'
_diffrn_measurement_method '\f and \w'
_diffrn_radiation_monochromator graphite
_diffrn_radiation_source 'fine-focus sealed tube'
_diffrn_radiation_type MoK\a
_diffrn_radiation_wavelength 0.71073
_diffrn_reflns_av_R_equivalents 0.0195
_diffrn_reflns_av_sigmaI/netI 0.0186
_diffrn_reflns_limit_h_max 17
_diffrn_reflns_limit_h_min -16
_diffrn_reflns_limit_k_max 8
_diffrn_reflns_limit_k_min -10
_diffrn_reflns_limit_l_max 17
_diffrn_reflns_limit_l_min -17
_diffrn_reflns_number 11929
_diffrn_reflns_theta_full 25.50
_diffrn_reflns_theta_max 25.50
_diffrn_reflns_theta_min 2.79
_exptl_absorpt_coefficient_mu 0.084
_exptl_absorpt_correction_T_max 0.9818
_exptl_absorpt_correction_T_min 0.9794
_exptl_absorpt_correction_type multi-scan
_exptl_absorpt_process_details '(SADABS; Bruker, 2008)'
_exptl_crystal_colour colourless
_exptl_crystal_density_diffrn 1.222
_exptl_crystal_density_method 'not measured'
_exptl_crystal_description block
_exptl_crystal_F_000 672
_exptl_crystal_size_max 0.25
_exptl_crystal_size_mid 0.24
_exptl_crystal_size_min 0.22
_refine_diff_density_max 0.417
_refine_diff_density_min -0.334
_refine_ls_extinction_method none
_refine_ls_goodness_of_fit_ref 0.963
_refine_ls_hydrogen_treatment mixed
_refine_ls_matrix_type full
_refine_ls_number_parameters 216
_refine_ls_number_reflns 3180
_refine_ls_number_restraints 0
_refine_ls_restrained_S_all 0.963
_refine_ls_R_factor_all 0.0660
_refine_ls_R_factor_gt 0.0502
_refine_ls_shift/su_max 0.001
_refine_ls_shift/su_mean 0.000
_refine_ls_structure_factor_coef Fsqd
_refine_ls_weighting_details 'calc w=1/[\s^2^(Fo^2^)+(0.0463P)^2^+1.3266P] where P=(Fo^2^+2Fc^2^)/3'
_refine_ls_weighting_scheme calc
_refine_ls_wR_factor_gt 0.1157
_refine_ls_wR_factor_ref 0.1292
_reflns_number_gt 2474
_reflns_number_total 3180
_reflns_threshold_expression I>2sigma(I)
_cod_data_source_file rz2648.cif
_cod_data_source_block I
_cod_original_cell_volume 1709.3(8)
_cod_original_sg_symbol_H-M 'P 21/c'
_cod_database_code 2232452
_cod_database_fobs_code 2232452

loop_
_symmetry_equiv_pos_as_xyz
'x, y, z'
'-x, y+1/2, -z+1/2'
'-x, -y, -z'
'x, -y-1/2, z-1/2'

loop_
_atom_site_type_symbol
_atom_site_label
_atom_site_fract_x
_atom_site_fract_y
_atom_site_fract_z
_atom_site_U_iso_or_equiv
_atom_site_adp_type
_atom_site_calc_flag
_atom_site_refinement_flags
_atom_site_occupancy
_atom_site_symmetry_multiplicity
C C1 0.72325(13) 0.1486(2) 0.41220(12) 0.0366(4) Uani d . 1 1
C C2 0.77888(13) 0.0257(2) 0.44302(13) 0.0388(4) Uani d . 1 1
C C3 0.92081(13) 0.1942(2) 0.44340(12) 0.0371(4) Uani d . 1 1
C C4 0.76336(12) 0.3183(2) 0.41569(13) 0.0365(4) Uani d . 1 1
H H4 0.7332 0.3778 0.3636 0.044 Uiso calc R 1 1
C C5 0.62397(14) 0.1386(3) 0.37604(14) 0.0437(5) Uani d . 1 1
C C6 0.48677(19) -0.0234(4) 0.3462(2) 0.0869(10) Uani d . 1 1
H H6A 0.4503 0.0676 0.3662 0.104 Uiso calc R 1 1
H H6B 0.4827 -0.0246 0.2798 0.104 Uiso calc R 1 1
C C7 0.4492(2) -0.1689(5) 0.3797(2) 0.1148(14) Uani d . 1 1
H H7A 0.4801 -0.2590 0.3534 0.172 Uiso calc R 1 1
H H7B 0.3822 -0.1738 0.3631 0.172 Uiso calc R 1 1
H H7C 0.4598 -0.1723 0.4452 0.172 Uiso calc R 1 1
C C8 0.75390(16) -0.1477(3) 0.45539(18) 0.0582(6) Uani d . 1 1
H H8A 0.6965 -0.1551 0.4867 0.087 Uiso calc R 1 1
H H8B 0.8045 -0.2006 0.4909 0.087 Uiso calc R 1 1
H H8C 0.7447 -0.1986 0.3965 0.087 Uiso calc R 1 1
C C9 0.91126(13) 0.4621(2) 0.38297(14) 0.0423(5) Uani d . 1 1
H H9 0.9533 0.5070 0.4277 0.051 Uiso calc R 1 1
C C10 0.89706(15) 0.5394(3) 0.30492(15) 0.0497(5) Uani d . 1 1
C C11 0.9448(2) 0.7003(3) 0.2919(2) 0.0760(8) Uani d . 1 1
H H11A 0.9780 0.7327 0.3485 0.114 Uiso calc R 1 1
H H11B 0.8977 0.7796 0.2738 0.114 Uiso calc R 1 1
H H11C 0.9891 0.6907 0.2453 0.114 Uiso calc R 1 1
C C12 0.8374(2) 0.4801(4) 0.22492(17) 0.0868(9) Uani d . 1 1
H H12A 0.8216 0.3690 0.2342 0.130 Uiso calc R 1 1
H H12B 0.8717 0.4900 0.1707 0.130 Uiso calc R 1 1
H H12C 0.7802 0.5427 0.2179 0.130 Uiso calc R 1 1
C C13 0.73992(13) 0.4064(2) 0.50270(14) 0.0406(5) Uani d . 1 1
C C14 0.79880(18) 0.4024(3) 0.58146(16) 0.0579(6) Uani d . 1 1
H H14 0.8564 0.3481 0.5816 0.070 Uiso calc R 1 1
C C15 0.7738(2) 0.4779(3) 0.66064(19) 0.0778(8) Uani d . 1 1
H H15 0.8146 0.4739 0.7133 0.093 Uiso calc R 1 1
C C16 0.6894(2) 0.5584(3) 0.6617(2) 0.0795(9) Uani d . 1 1
H H16 0.6726 0.6086 0.7150 0.095 Uiso calc R 1 1
C C17 0.6301(2) 0.5647(3) 0.5843(2) 0.0730(8) Uani d . 1 1
H H17 0.5726 0.6193 0.5849 0.088 Uiso calc R 1 1
C C18 0.65490(15) 0.4902(3) 0.50460(18) 0.0551(6) Uani d . 1 1
H H18 0.6143 0.4964 0.4519 0.066 Uiso calc R 1 1
N N1 0.87357(11) 0.0582(2) 0.46786(12) 0.0415(4) Uani d . 1 1
N N2 0.86624(10) 0.31325(18) 0.40381(11) 0.0374(4) Uani d . 1 1
O O1 1.00791(9) 0.20302(17) 0.45540(10) 0.0488(4) Uani d . 1 1
O O2 0.57967(10) 0.2533(2) 0.34516(12) 0.0628(5) Uani d . 1 1
O O3 0.58555(10) -0.0075(2) 0.38094(12) 0.0618(5) Uani d . 1 1
H H1 0.9093(16) -0.018(3) 0.4888(15) 0.052(6) Uiso d . 1 1

loop_
_atom_site_aniso_label
_atom_site_aniso_U_11
_atom_site_aniso_U_22
_atom_site_aniso_U_33
_atom_site_aniso_U_12
_atom_site_aniso_U_13
_atom_site_aniso_U_23
C1 0.0337(10) 0.0370(10) 0.0396(10) -0.0014(8) 0.0047(8) 0.0009(8)
C2 0.0366(10) 0.0362(10) 0.0439(10) -0.0029(8) 0.0062(8) 0.0002(8)
C3 0.0342(10) 0.0368(10) 0.0408(10) 0.0020(8) 0.0050(8) 0.0024(8)
C4 0.0295(9) 0.0357(10) 0.0444(10) 0.0011(8) 0.0028(7) 0.0067(8)
C5 0.0379(11) 0.0466(12) 0.0467(11) -0.0047(9) 0.0040(8) -0.0024(9)
C6 0.0550(16) 0.082(2) 0.120(2) -0.0265(15) -0.0249(16) 0.0113(18)
C7 0.086(2) 0.162(4) 0.094(2) -0.071(2) -0.0088(18) 0.022(2)
C8 0.0497(13) 0.0388(12) 0.0861(17) -0.0040(10) 0.0037(12) 0.0065(11)
C9 0.0349(10) 0.0401(11) 0.0520(12) -0.0039(8) 0.0029(8) 0.0080(9)
C10 0.0520(12) 0.0454(12) 0.0524(12) 0.0005(10) 0.0096(10) 0.0089(10)
C11 0.0805(18) 0.0615(16) 0.0869(19) -0.0118(14) 0.0118(15) 0.0278(14)
C12 0.125(3) 0.087(2) 0.0479(14) -0.0181(19) 0.0008(15) 0.0073(14)
C13 0.0396(10) 0.0284(10) 0.0548(12) -0.0030(8) 0.0101(9) 0.0036(8)
C14 0.0628(14) 0.0543(14) 0.0564(13) 0.0086(12) 0.0015(11) -0.0065(11)
C15 0.106(2) 0.0690(18) 0.0584(15) 0.0009(17) 0.0081(15) -0.0119(13)
C16 0.106(2) 0.0566(17) 0.081(2) -0.0116(16) 0.0432(18) -0.0182(14)
C17 0.0653(16) 0.0461(14) 0.112(2) 0.0006(12) 0.0415(16) -0.0130(15)
C18 0.0432(12) 0.0420(12) 0.0813(16) 0.0004(10) 0.0141(11) -0.0041(11)
N1 0.0340(9) 0.0335(9) 0.0569(10) 0.0033(7) 0.0017(7) 0.0096(8)
N2 0.0305(8) 0.0344(9) 0.0476(9) 0.0014(7) 0.0051(6) 0.0078(7)
O1 0.0296(7) 0.0477(9) 0.0691(9) 0.0014(6) 0.0025(6) 0.0112(7)
O2 0.0429(8) 0.0586(10) 0.0841(11) 0.0027(8) -0.0149(8) 0.0068(9)
O3 0.0425(8) 0.0567(10) 0.0846(12) -0.0162(7) -0.0085(8) 0.0058(8)

loop_
_atom_type_symbol
_atom_type_description
_atom_type_scat_dispersion_real
_atom_type_scat_dispersion_imag
_atom_type_scat_source
C C 0.0033 0.0016 'International Tables Vol C Tables 4.2.6.8 and 6.1.1.4'
H H 0.0000 0.0000 'International Tables Vol C Tables 4.2.6.8 and 6.1.1.4'
N N 0.0061 0.0033 'International Tables Vol C Tables 4.2.6.8 and 6.1.1.4'
O O 0.0106 0.0060 'International Tables Vol C Tables 4.2.6.8 and 6.1.1.4'

loop_
_geom_angle_atom_site_label_1
_geom_angle_atom_site_label_2
_geom_angle_atom_site_label_3
_geom_angle
C2 C1 C5 126.84(18)
C2 C1 C4 118.95(16)
C5 C1 C4 114.19(16)
C1 C2 N1 118.06(17)
C1 C2 C8 129.24(18)
N1 C2 C8 112.70(17)
O1 C3 N2 123.30(17)
O1 C3 N1 120.66(17)
N2 C3 N1 116.02(16)
N2 C4 C1 109.75(15)
N2 C4 C13 112.60(15)
C1 C4 C13 111.80(15)
N2 C4 H4 107.5
C1 C4 H4 107.5
C13 C4 H4 107.5
O2 C5 O3 122.32(18)
O2 C5 C1 123.19(19)
O3 C5 C1 114.49(18)
C7 C6 O3 109.2(3)
C7 C6 H6A 109.8
O3 C6 H6A 109.8
C7 C6 H6B 109.8
O3 C6 H6B 109.8
H6A C6 H6B 108.3
C6 C7 H7A 109.5
C6 C7 H7B 109.5
H7A C7 H7B 109.5
C6 C7 H7C 109.5
H7A C7 H7C 109.5
H7B C7 H7C 109.5
C2 C8 H8A 109.5
C2 C8 H8B 109.5
H8A C8 H8B 109.5
C2 C8 H8C 109.5
H8A C8 H8C 109.5
H8B C8 H8C 109.5
C10 C9 N2 124.28(19)
C10 C9 H9 117.9
N2 C9 H9 117.9
C9 C10 C12 124.8(2)
C9 C10 C11 119.8(2)
C12 C10 C11 115.4(2)
C10 C11 H11A 109.5
C10 C11 H11B 109.5
H11A C11 H11B 109.5
C10 C11 H11C 109.5
H11A C11 H11C 109.5
H11B C11 H11C 109.5
C10 C12 H12A 109.5
C10 C12 H12B 109.5
H12A C12 H12B 109.5
C10 C12 H12C 109.5
H12A C12 H12C 109.5
H12B C12 H12C 109.5
C14 C13 C18 118.0(2)
C14 C13 C4 122.37(18)
C18 C13 C4 119.65(19)
C13 C14 C15 121.1(2)
C13 C14 H14 119.4
C15 C14 H14 119.4
C16 C15 C14 120.2(3)
C16 C15 H15 119.9
C14 C15 H15 119.9
C17 C16 C15 119.7(3)
C17 C16 H16 120.1
C15 C16 H16 120.1
C16 C17 C18 120.4(3)
C16 C17 H17 119.8
C18 C17 H17 119.8
C17 C18 C13 120.6(2)
C17 C18 H18 119.7
C13 C18 H18 119.7
C3 N1 C2 124.64(17)
C3 N1 H1 114.6(15)
C2 N1 H1 119.2(15)
C3 N2 C9 118.14(15)
C3 N2 C4 120.31(15)
C9 N2 C4 117.11(15)
C5 O3 C6 116.56(19)

loop_
_geom_bond_atom_site_label_1
_geom_bond_atom_site_label_2
_geom_bond_distance
C1 C2 1.346(3)
C1 C5 1.465(3)
C1 C4 1.517(3)
C2 N1 1.387(2)
C2 C8 1.495(3)
C3 O1 1.232(2)
C3 N2 1.357(2)
C3 N1 1.371(2)
C4 N2 1.475(2)
C4 C13 1.524(3)
C4 H4 0.9800
C5 O2 1.209(2)
C5 O3 1.332(3)
C6 C7 1.419(4)
C6 O3 1.457(3)
C6 H6A 0.9700
C6 H6B 0.9700
C7 H7A 0.9600
C7 H7B 0.9600
C7 H7C 0.9600
C8 H8A 0.9600
C8 H8B 0.9600
C8 H8C 0.9600
C9 C10 1.313(3)
C9 N2 1.432(2)
C9 H9 0.9300
C10 C12 1.478(3)
C10 C11 1.514(3)
C11 H11A 0.9600
C11 H11B 0.9600
C11 H11C 0.9600
C12 H12A 0.9600
C12 H12B 0.9600
C12 H12C 0.9600
C13 C14 1.374(3)
C13 C18 1.389(3)
C14 C15 1.384(3)
C14 H14 0.9300
C15 C16 1.366(4)
C15 H15 0.9300
C16 C17 1.362(4)
C16 H16 0.9300
C17 C18 1.386(4)
C17 H17 0.9300
C18 H18 0.9300
N1 H1 0.85(2)

loop_
_geom_hbond_atom_site_label_D
_geom_hbond_atom_site_label_H
_geom_hbond_atom_site_label_A
_geom_hbond_site_symmetry_A
_geom_hbond_distance_DH
_geom_hbond_distance_HA
_geom_hbond_distance_DA
_geom_hbond_angle_DHA
C18 H18 O2 . 0.93 2.58 3.176(3) 122.6
N1 H1 O1 3_756 0.85(2) 2.06(2) 2.915(2) 177(2)

loop_
_geom_torsion_atom_site_label_1
_geom_torsion_atom_site_label_2
_geom_torsion_atom_site_label_3
_geom_torsion_atom_site_label_4
_geom_torsion
C5 C1 C2 N1 174.98(18)
C4 C1 C2 N1 -6.5(3)
C5 C1 C2 C8 -5.1(4)
C4 C1 C2 C8 173.4(2)
C2 C1 C4 N2 31.5(2)
C5 C1 C4 N2 -149.80(16)
C2 C1 C4 C13 -94.2(2)
C5 C1 C4 C13 84.5(2)
C2 C1 C5 O2 -176.1(2)
C4 C1 C5 O2 5.3(3)
C2 C1 C5 O3 4.7(3)
C4 C1 C5 O3 -173.87(17)
N2 C9 C10 C12 -4.0(4)
N2 C9 C10 C11 177.0(2)
N2 C4 C13 C14 -33.4(3)
C1 C4 C13 C14 90.7(2)
N2 C4 C13 C18 148.68(18)
C1 C4 C13 C18 -87.2(2)
C18 C13 C14 C15 0.7(3)
C4 C13 C14 C15 -177.2(2)
C13 C14 C15 C16 0.0(4)
C14 C15 C16 C17 -0.3(4)
C15 C16 C17 C18 -0.1(4)
C16 C17 C18 C13 0.8(4)
C14 C13 C18 C17 -1.1(3)
C4 C13 C18 C17 176.9(2)
O1 C3 N1 C2 -168.31(18)
N2 C3 N1 C2 10.0(3)
C1 C2 N1 C3 -16.6(3)
C8 C2 N1 C3 163.42(19)
O1 C3 N2 C9 -6.1(3)
N1 C3 N2 C9 175.65(16)
O1 C3 N2 C4 -161.77(18)
N1 C3 N2 C4 20.0(3)
C10 C9 N2 C3 134.3(2)
C10 C9 N2 C4 -69.3(3)
C1 C4 N2 C3 -38.9(2)
C13 C4 N2 C3 86.3(2)
C1 C4 N2 C9 165.15(16)
C13 C4 N2 C9 -69.6(2)
O2 C5 O3 C6 0.5(3)
C1 C5 O3 C6 179.7(2)
C7 C6 O3 C5 -163.3(3)
